data_4304645
loop_
_publ_author_name
'Manoja K. Samantaray'
'Keliang Pang'
'Mobin M. Shaikh'
'Prasenjit Ghosh'

_publ_section_title
;
From Large 12-Membered Macrometallacycles to Ionic (NHC)2M+Cl- Type
Complexes of Gold and Silver by Modulation of the N-Substituent of
Amido-Functionalized N-Heterocyclic Carbene (NHC) Ligands
;
_journal_name_full 'Inorganic Chemistry'
_journal_page_first 4153
_journal_page_last 4165
_journal_paper_doi 10.1021/ic702186g
_journal_volume 47
_journal_year 2008
_chemical_formula_sum 'C20 H28 Au N3 O'
_chemical_formula_weight 523.42
_chemical_name_systematic
;
 ?
;
_space_group_IT_number 14
_symmetry_cell_setting monoclinic
_symmetry_space_group_name_Hall '-P 2ybc'
_symmetry_space_group_name_H-M 'P 1 21/c 1'
_atom_sites_solution_hydrogens geom
_atom_sites_solution_primary direct
_atom_sites_solution_secondary difmap
_audit_creation_method SHELXL-97
_cell_angle_alpha 90.00
_cell_angle_beta 98.704(9)
_cell_angle_gamma 90.00
_cell_formula_units_Z 4
_cell_length_a 10.840(2)
_cell_length_b 9.1945(18)
_cell_length_c 21.0125(12)
_cell_measurement_reflns_used 10703
_cell_measurement_temperature 150(2)
_cell_measurement_theta_max 32.1400
_cell_measurement_theta_min 2.9855
_cell_volume 2070.2(6)
_computing_cell_refinement 'CrysAlis RED, Oxford Diffraction Ltd.,'
_computing_data_collection 'CrysAlis CCD, Oxford Diffraction Ltd.,'
_computing_data_reduction 'CrysAlis RED, Oxford Diffraction Ltd.,'
_computing_molecular_graphics Ortep3
_computing_publication_material Shelx97
_computing_structure_refinement 'SHELXL-97 (Sheldrick, 1997)'
_computing_structure_solution 'SHELXS-97 (Sheldrick, 1997)'
_diffrn_ambient_temperature 150(2)
_diffrn_detector_area_resol_mean 15.9948
_diffrn_measured_fraction_theta_full 0.997
_diffrn_measured_fraction_theta_max 0.996
_diffrn_radiation_monochromator graphite
_diffrn_radiation_source 'Enhance (Mo) X-ray Source'
_diffrn_radiation_type MoK\a
_diffrn_radiation_wavelength 0.71073
_diffrn_reflns_av_R_equivalents 0.0281
_diffrn_reflns_av_sigmaI/netI 0.0353
_diffrn_reflns_limit_h_max 15
_diffrn_reflns_limit_h_min -15
_diffrn_reflns_limit_k_max 12
_diffrn_reflns_limit_k_min -12
_diffrn_reflns_limit_l_max 29
_diffrn_reflns_limit_l_min -29
_diffrn_reflns_number 19877
_diffrn_reflns_theta_full 25.00
_diffrn_reflns_theta_max 29.99
_diffrn_reflns_theta_min 2.99
_exptl_absorpt_coefficient_mu 7.118
_exptl_absorpt_correction_T_max 0.2692
_exptl_absorpt_correction_T_min 0.1896
_exptl_absorpt_correction_type multi-scan
_exptl_absorpt_process_details
;
CrysAlis RED, Oxford Diffraction Ltd.,
Version 1.171.29.9 (release 23-03-2006 CrysAlis171 .NET)
(compiled Mar 23 2006,23:39:28)
Empirical absorption correction using spherical harmonics,
 implemented in SCALE3 ABSPACK scaling algorithm.
;
_exptl_crystal_colour colourless
_exptl_crystal_density_diffrn 1.679
_exptl_crystal_density_method 'not measured'
_exptl_crystal_description block
_exptl_crystal_F_000 1024
_exptl_crystal_size_max 0.35
_exptl_crystal_size_mid 0.31
_exptl_crystal_size_min 0.25
_refine_diff_density_max 2.786
_refine_diff_density_min -1.516
_refine_diff_density_rms 0.136
_refine_ls_extinction_method none
_refine_ls_goodness_of_fit_ref 0.989
_refine_ls_hydrogen_treatment RIDING
_refine_ls_matrix_type full
_refine_ls_number_parameters 232
_refine_ls_number_reflns 6004
_refine_ls_number_restraints 0
_refine_ls_restrained_S_all 0.989
_refine_ls_R_factor_all 0.0421
_refine_ls_R_factor_gt 0.0287
_refine_ls_shift/su_max 0.002
_refine_ls_shift/su_mean 0.000
_refine_ls_structure_factor_coef Fsqd
_refine_ls_weighting_details 'calc w=1/[\s^2^(Fo^2^)+(0.0298P)^2^+3.1823P] where P=(Fo^2^+2Fc^2^)/3'
_refine_ls_weighting_scheme calc
_refine_ls_wR_factor_gt 0.0618
_refine_ls_wR_factor_ref 0.0640
_reflns_number_gt 4623
_reflns_number_total 6004
_reflns_threshold_expression >2sigma(I)
_cod_data_source_file ic702186g-file008.cif
_cod_data_source_block pg057
_cod_depositor_comments
;
The following automatic conversions were performed:
'_symmetry_cell_setting' value 'Monoclinic' changed to 'monoclinic'
according to '/home/saulius/struct/CIF-dictionaries/cif_core.dic'
dictionary named 'cif_core.dic' version 2.4.1 from 2010-06-29.

Automatic conversion script
Id: cif_fix_enum 1527 2010-12-29 10:47:43Z saulius 
;
_cod_original_cell_volume 2070.1(6)
_cod_original_sg_symbol_H-M 'P 21/c'
_cod_database_code 4304645

loop_
_symmetry_equiv_pos_as_xyz
'x, y, z'
'-x, y+1/2, -z+1/2'
'-x, -y, -z'
'x, -y-1/2, z-1/2'

loop_
_atom_site_label
_atom_site_type_symbol
_atom_site_fract_x
_atom_site_fract_y
_atom_site_fract_z
_atom_site_U_iso_or_equiv
_atom_site_adp_type
_atom_site_occupancy
_atom_site_symmetry_multiplicity
_atom_site_calc_flag
_atom_site_refinement_flags
_atom_site_disorder_assembly
_atom_site_disorder_group
Au1 Au 0.949668(12) -0.135077(14) -0.073507(7) 0.02228(5) Uani 1 1 d . . .
O1 O 0.6954(2) 0.0337(3) 0.11834(14) 0.0314(6) Uani 1 1 d . . .
N1 N 0.6685(3) -0.1533(3) -0.09228(15) 0.0253(7) Uani 1 1 d . . .
N2 N 0.7449(3) -0.1368(3) 0.00774(14) 0.0211(6) Uani 1 1 d . . .
N3 N 0.8737(3) 0.1412(3) 0.09548(14) 0.0202(6) Uani 1 1 d . . .
C1 C 0.7779(3) -0.1392(4) -0.05204(17) 0.0209(7) Uani 1 1 d . . .
C2 C 0.6169(3) -0.1479(4) 0.00474(19) 0.0271(8) Uani 1 1 d . . .
H2 H 0.5727 -0.1471 0.0394 0.032 Uiso 1 1 calc R . .
C3 C 0.5683(3) -0.1601(4) -0.0582(2) 0.0291(8) Uani 1 1 d . . .
H3 H 0.4845 -0.1708 -0.0753 0.035 Uiso 1 1 calc R . .
C4 C 0.6559(4) -0.1584(5) -0.16301(19) 0.0347(9) Uani 1 1 d . . .
H4 H 0.7389 -0.1455 -0.1753 0.042 Uiso 1 1 calc R . .
C5 C 0.6064(8) -0.3057(8) -0.1871(3) 0.089(3) Uani 1 1 d . . .
H5A H 0.6653 -0.3798 -0.1708 0.134 Uiso 1 1 calc R . .
H5B H 0.5944 -0.3068 -0.2333 0.134 Uiso 1 1 calc R . .
H5C H 0.5282 -0.3240 -0.1723 0.134 Uiso 1 1 calc R . .
C6 C 0.5733(5) -0.0330(8) -0.1914(3) 0.071(2) Uani 1 1 d . . .
H6A H 0.4925 -0.0413 -0.1782 0.106 Uiso 1 1 calc R . .
H6B H 0.5645 -0.0364 -0.2376 0.106 Uiso 1 1 calc R . .
H6C H 0.6108 0.0577 -0.1764 0.106 Uiso 1 1 calc R . .
C7 C 0.8316(3) -0.1149(4) 0.06795(17) 0.0235(7) Uani 1 1 d . . .
H7A H 0.9169 -0.1102 0.0592 0.028 Uiso 1 1 calc R . .
H7B H 0.8252 -0.1949 0.0974 0.028 Uiso 1 1 calc R . .
C8 C 0.7953(3) 0.0296(4) 0.09773(17) 0.0228(7) Uani 1 1 d . . .
C9 C 0.8274(3) 0.2797(4) 0.11432(18) 0.0238(7) Uani 1 1 d . . .
C10 C 0.8404(4) 0.3180(5) 0.1794(2) 0.0335(9) Uani 1 1 d . . .
C11 C 0.9053(5) 0.2186(6) 0.2316(2) 0.0531(14) Uani 1 1 d . . .
H11 H 0.9386 0.1356 0.2104 0.064 Uiso 1 1 calc R . .
C12 C 0.8127(10) 0.1595(10) 0.2735(4) 0.123(4) Uani 1 1 d . . .
H12A H 0.7483 0.1057 0.2471 0.184 Uiso 1 1 calc R . .
H12B H 0.7761 0.2391 0.2936 0.184 Uiso 1 1 calc R . .
H12C H 0.8557 0.0968 0.3060 0.184 Uiso 1 1 calc R . .
C13 C 1.0117(10) 0.2923(8) 0.2714(5) 0.153(5) Uani 1 1 d . . .
H13A H 1.0701 0.3246 0.2444 0.230 Uiso 1 1 calc R . .
H13B H 1.0522 0.2255 0.3030 0.230 Uiso 1 1 calc R . .
H13C H 0.9817 0.3744 0.2927 0.230 Uiso 1 1 calc R . .
C14 C 0.7894(5) 0.4498(5) 0.1952(2) 0.0468(12) Uani 1 1 d . . .
H14 H 0.7965 0.4766 0.2382 0.056 Uiso 1 1 calc R . .
C15 C 0.7290(5) 0.5412(5) 0.1493(3) 0.0445(12) Uani 1 1 d . . .
H15 H 0.6954 0.6284 0.1612 0.053 Uiso 1 1 calc R . .
C16 C 0.7182(4) 0.5032(5) 0.0855(2) 0.0416(11) Uani 1 1 d . . .
H16 H 0.6764 0.5649 0.0544 0.050 Uiso 1 1 calc R . .
C17 C 0.7693(4) 0.3732(4) 0.0664(2) 0.0344(9) Uani 1 1 d . . .
C18 C 0.7624(7) 0.3350(6) -0.0048(3) 0.0671(19) Uani 1 1 d . . .
H18 H 0.7825 0.2313 -0.0070 0.081 Uiso 1 1 calc R . .
C19 C 0.8480(9) 0.4103(16) -0.0363(3) 0.181(7) Uani 1 1 d . . .
H19A H 0.8476 0.3699 -0.0785 0.271 Uiso 1 1 calc R . .
H19B H 0.9301 0.4016 -0.0120 0.271 Uiso 1 1 calc R . .
H19C H 0.8250 0.5112 -0.0401 0.271 Uiso 1 1 calc R . .
C20 C 0.6391(9) 0.3550(17) -0.0418(4) 0.243(11) Uani 1 1 d . . .
H20A H 0.6437 0.4243 -0.0755 0.364 Uiso 1 1 calc R . .
H20B H 0.5830 0.3901 -0.0140 0.364 Uiso 1 1 calc R . .
H20C H 0.6092 0.2638 -0.0603 0.364 Uiso 1 1 calc R . .

loop_
_atom_site_aniso_label
_atom_site_aniso_U_11
_atom_site_aniso_U_22
_atom_site_aniso_U_33
_atom_site_aniso_U_23
_atom_site_aniso_U_13
_atom_site_aniso_U_12
Au1 0.01646(6) 0.02483(7) 0.02617(7) -0.00249(7) 0.00522(4) -0.00134(6)
O1 0.0248(13) 0.0328(15) 0.0394(16) -0.0076(13) 0.0131(12) -0.0039(11)
N1 0.0167(13) 0.0293(17) 0.0297(16) -0.0020(14) 0.0023(12) -0.0018(12)
N2 0.0158(12) 0.0213(14) 0.0262(14) -0.0020(14) 0.0031(11) -0.0024(11)
N3 0.0192(13) 0.0208(14) 0.0214(13) -0.0041(13) 0.0055(11) 0.0011(12)
C1 0.0169(14) 0.0178(15) 0.0284(17) -0.0043(16) 0.0043(13) 0.0004(13)
C2 0.0191(16) 0.0299(19) 0.0331(19) -0.0059(17) 0.0068(14) -0.0014(14)
C3 0.0139(15) 0.034(2) 0.040(2) -0.0039(18) 0.0053(15) -0.0008(14)
C4 0.028(2) 0.049(3) 0.0260(19) -0.0014(19) 0.0031(16) -0.0039(18)
C5 0.136(7) 0.095(5) 0.038(3) -0.020(3) 0.016(4) -0.059(5)
C6 0.048(3) 0.118(6) 0.048(3) 0.038(4) 0.014(3) 0.022(3)
C7 0.0164(15) 0.0265(19) 0.0274(17) -0.0001(15) 0.0029(13) -0.0010(13)
C8 0.0186(16) 0.0262(18) 0.0231(17) -0.0012(15) 0.0013(13) -0.0022(14)
C9 0.0187(16) 0.0247(18) 0.0292(19) -0.0004(16) 0.0082(14) -0.0006(13)
C10 0.040(2) 0.0274(19) 0.034(2) -0.0033(18) 0.0100(18) 0.0026(17)
C11 0.083(4) 0.045(3) 0.027(2) -0.011(2) -0.003(2) 0.018(3)
C12 0.186(10) 0.133(8) 0.062(4) 0.056(5) 0.058(6) 0.053(7)
C13 0.178(9) 0.061(5) 0.172(9) -0.032(5) -0.130(8) 0.034(5)
C14 0.064(3) 0.040(3) 0.040(3) -0.009(2) 0.019(2) 0.007(2)
C15 0.051(3) 0.026(2) 0.062(3) -0.003(2) 0.024(2) 0.0092(19)
C16 0.046(3) 0.028(2) 0.051(3) 0.006(2) 0.007(2) 0.0063(19)
C17 0.041(2) 0.026(2) 0.037(2) 0.0041(19) 0.0085(18) 0.0016(17)
C18 0.119(6) 0.041(3) 0.037(3) 0.005(2) -0.005(3) 0.031(3)
C19 0.117(7) 0.39(2) 0.041(4) -0.028(7) 0.037(4) -0.117(10)
C20 0.129(8) 0.54(3) 0.062(5) -0.065(10) 0.023(5) -0.211(14)

loop_
_atom_type_symbol
_atom_type_description
_atom_type_scat_dispersion_real
_atom_type_scat_dispersion_imag
_atom_type_scat_source
C C 0.0033 0.0016 'International Tables Vol C Tables 4.2.6.8 and 6.1.1.4'
H H 0.0000 0.0000 'International Tables Vol C Tables 4.2.6.8 and 6.1.1.4'
N N 0.0061 0.0033 'International Tables Vol C Tables 4.2.6.8 and 6.1.1.4'
O O 0.0106 0.0060 'International Tables Vol C Tables 4.2.6.8 and 6.1.1.4'
Au Au -2.0133 8.8022 'International Tables Vol C Tables 4.2.6.8 and 6.1.1.4'

loop_
_geom_angle_atom_site_label_1
_geom_angle_atom_site_label_2
_geom_angle_atom_site_label_3
_geom_angle
_geom_angle_site_symmetry_1
_geom_angle_site_symmetry_3
_geom_angle_publ_flag
C1 Au1 N3 177.32(12) . 3_755 ?
C1 N1 C3 111.2(3) . . ?
C1 N1 C4 124.9(3) . . ?
C3 N1 C4 123.9(3) . . ?
C1 N2 C2 111.1(3) . . ?
C1 N2 C7 125.1(3) . . ?
C2 N2 C7 123.7(3) . . ?
C8 N3 C9 114.6(3) . . ?
C8 N3 Au1 127.7(2) . 3_755 ?
C9 N3 Au1 117.6(2) . 3_755 ?
N1 C1 N2 104.6(3) . . ?
N1 C1 Au1 128.6(3) . . ?
N2 C1 Au1 126.7(2) . . ?
C3 C2 N2 106.9(3) . . ?
C3 C2 H2 126.6 . . ?
N2 C2 H2 126.6 . . ?
C2 C3 N1 106.3(3) . . ?
C2 C3 H3 126.8 . . ?
N1 C3 H3 126.8 . . ?
N1 C4 C5 109.9(4) . . ?
N1 C4 C6 109.3(4) . . ?
C5 C4 C6 112.8(5) . . ?
N1 C4 H4 108.2 . . ?
C5 C4 H4 108.2 . . ?
C6 C4 H4 108.2 . . ?
C4 C5 H5A 109.5 . . ?
C4 C5 H5B 109.5 . . ?
H5A C5 H5B 109.5 . . ?
C4 C5 H5C 109.5 . . ?
H5A C5 H5C 109.5 . . ?
H5B C5 H5C 109.5 . . ?
C4 C6 H6A 109.5 . . ?
C4 C6 H6B 109.5 . . ?
H6A C6 H6B 109.5 . . ?
C4 C6 H6C 109.5 . . ?
H6A C6 H6C 109.5 . . ?
H6B C6 H6C 109.5 . . ?
N2 C7 C8 107.3(3) . . ?
N2 C7 H7A 110.3 . . ?
C8 C7 H7A 110.3 . . ?
N2 C7 H7B 110.3 . . ?
C8 C7 H7B 110.3 . . ?
H7A C7 H7B 108.5 . . ?
O1 C8 N3 126.1(3) . . ?
O1 C8 C7 117.5(3) . . ?
N3 C8 C7 116.3(3) . . ?
C10 C9 C17 121.1(4) . . ?
C10 C9 N3 120.1(3) . . ?
C17 C9 N3 118.8(3) . . ?
C14 C10 C9 117.8(4) . . ?
C14 C10 C11 120.7(4) . . ?
C9 C10 C11 121.5(4) . . ?
C13 C11 C10 111.7(5) . . ?
C13 C11 C12 111.0(7) . . ?
C10 C11 C12 110.9(5) . . ?
C13 C11 H11 107.7 . . ?
C10 C11 H11 107.7 . . ?
C12 C11 H11 107.7 . . ?
C11 C12 H12A 109.5 . . ?
C11 C12 H12B 109.5 . . ?
H12A C12 H12B 109.5 . . ?
C11 C12 H12C 109.5 . . ?
H12A C12 H12C 109.5 . . ?
H12B C12 H12C 109.5 . . ?
C11 C13 H13A 109.5 . . ?
C11 C13 H13B 109.5 . . ?
H13A C13 H13B 109.5 . . ?
C11 C13 H13C 109.5 . . ?
H13A C13 H13C 109.5 . . ?
H13B C13 H13C 109.5 . . ?
C15 C14 C10 122.1(4) . . ?
C15 C14 H14 119.0 . . ?
C10 C14 H14 119.0 . . ?
C14 C15 C16 119.5(4) . . ?
C14 C15 H15 120.2 . . ?
C16 C15 H15 120.2 . . ?
C15 C16 C17 121.1(4) . . ?
C15 C16 H16 119.4 . . ?
C17 C16 H16 119.4 . . ?
C9 C17 C16 118.3(4) . . ?
C9 C17 C18 120.9(4) . . ?
C16 C17 C18 120.9(4) . . ?
C19 C18 C20 107.8(7) . . ?
C19 C18 C17 114.3(6) . . ?
C20 C18 C17 113.5(6) . . ?
C19 C18 H18 106.9 . . ?
C20 C18 H18 106.9 . . ?
C17 C18 H18 106.9 . . ?
C18 C19 H19A 109.5 . . ?
C18 C19 H19B 109.5 . . ?
H19A C19 H19B 109.5 . . ?
C18 C19 H19C 109.5 . . ?
H19A C19 H19C 109.5 . . ?
H19B C19 H19C 109.5 . . ?
C18 C20 H20A 109.5 . . ?
C18 C20 H20B 109.5 . . ?
H20A C20 H20B 109.5 . . ?
C18 C20 H20C 109.5 . . ?
H20A C20 H20C 109.5 . . ?
H20B C20 H20C 109.5 . . ?

loop_
_geom_bond_atom_site_label_1
_geom_bond_atom_site_label_2
_geom_bond_distance
_geom_bond_site_symmetry_2
_geom_bond_publ_flag
Au1 C1 1.982(3) . ?
Au1 N3 2.037(3) 3_755 ?
O1 C8 1.226(4) . ?
N1 C1 1.354(4) . ?
N1 C3 1.390(5) . ?
N1 C4 1.473(5) . ?
N2 C1 1.357(5) . ?
N2 C2 1.384(4) . ?
N2 C7 1.471(4) . ?
N3 C8 1.338(4) . ?
N3 C9 1.447(5) . ?
N3 Au1 2.037(3) 3_755 ?
C2 C3 1.352(6) . ?
C2 H2 0.9300 . ?
C3 H3 0.9300 . ?
C4 C5 1.515(7) . ?
C4 C6 1.525(7) . ?
C4 H4 0.9800 . ?
C5 H5A 0.9600 . ?
C5 H5B 0.9600 . ?
C5 H5C 0.9600 . ?
C6 H6A 0.9600 . ?
C6 H6B 0.9600 . ?
C6 H6C 0.9600 . ?
C7 C8 1.546(5) . ?
C7 H7A 0.9700 . ?
C7 H7B 0.9700 . ?
C9 C10 1.398(6) . ?
C9 C17 1.398(5) . ?
C10 C14 1.393(6) . ?
C10 C11 1.515(6) . ?
C11 C13 1.483(9) . ?
C11 C12 1.532(10) . ?
C11 H11 0.9800 . ?
C12 H12A 0.9600 . ?
C12 H12B 0.9600 . ?
C12 H12C 0.9600 . ?
C13 H13A 0.9600 . ?
C13 H13B 0.9600 . ?
C13 H13C 0.9600 . ?
C14 C15 1.369(7) . ?
C14 H14 0.9300 . ?
C15 C16 1.373(7) . ?
C15 H15 0.9300 . ?
C16 C17 1.401(6) . ?
C16 H16 0.9300 . ?
C17 C18 1.528(7) . ?
C18 C19 1.402(10) . ?
C18 C20 1.453(12) . ?
C18 H18 0.9800 . ?
C19 H19A 0.9600 . ?
C19 H19B 0.9600 . ?
C19 H19C 0.9600 . ?
C20 H20A 0.9600 . ?
C20 H20B 0.9600 . ?
C20 H20C 0.9600 . ?

loop_
_geom_torsion_atom_site_label_1
_geom_torsion_atom_site_label_2
_geom_torsion_atom_site_label_3
_geom_torsion_atom_site_label_4
_geom_torsion
_geom_torsion_site_symmetry_1
_geom_torsion_site_symmetry_2
_geom_torsion_site_symmetry_3
_geom_torsion_site_symmetry_4
_geom_torsion_publ_flag
C3 N1 C1 N2 -0.2(4) . . . . ?
C4 N1 C1 N2 178.9(3) . . . . ?
C3 N1 C1 Au1 176.4(3) . . . . ?
C4 N1 C1 Au1 -4.6(5) . . . . ?
C2 N2 C1 N1 -0.5(4) . . . . ?
C7 N2 C1 N1 -176.5(3) . . . . ?
C2 N2 C1 Au1 -177.2(3) . . . . ?
C7 N2 C1 Au1 6.9(5) . . . . ?
N3 Au1 C1 N1 -85(3) 3_755 . . . ?
N3 Au1 C1 N2 91(3) 3_755 . . . ?
C1 N2 C2 C3 1.1(4) . . . . ?
C7 N2 C2 C3 177.1(3) . . . . ?
N2 C2 C3 N1 -1.1(4) . . . . ?
C1 N1 C3 C2 0.8(4) . . . . ?
C4 N1 C3 C2 -178.2(3) . . . . ?
C1 N1 C4 C5 115.5(5) . . . . ?
C3 N1 C4 C5 -65.6(6) . . . . ?
C1 N1 C4 C6 -120.2(4) . . . . ?
C3 N1 C4 C6 58.7(5) . . . . ?
C1 N2 C7 C8 115.6(4) . . . . ?
C2 N2 C7 C8 -59.9(4) . . . . ?
C9 N3 C8 O1 -5.7(5) . . . . ?
Au1 N3 C8 O1 170.8(3) 3_755 . . . ?
C9 N3 C8 C7 170.7(3) . . . . ?
Au1 N3 C8 C7 -12.8(5) 3_755 . . . ?
N2 C7 C8 O1 68.4(4) . . . . ?
N2 C7 C8 N3 -108.4(3) . . . . ?
C8 N3 C9 C10 84.2(4) . . . . ?
Au1 N3 C9 C10 -92.7(4) 3_755 . . . ?
C8 N3 C9 C17 -95.5(4) . . . . ?
Au1 N3 C9 C17 87.6(4) 3_755 . . . ?
C17 C9 C10 C14 2.4(6) . . . . ?
N3 C9 C10 C14 -177.3(4) . . . . ?
C17 C9 C10 C11 -178.9(4) . . . . ?
N3 C9 C10 C11 1.4(6) . . . . ?
C14 C10 C11 C13 -58.6(8) . . . . ?
C9 C10 C11 C13 122.8(7) . . . . ?
C14 C10 C11 C12 65.8(7) . . . . ?
C9 C10 C11 C12 -112.8(6) . . . . ?
C9 C10 C14 C15 -0.6(7) . . . . ?
C11 C10 C14 C15 -179.2(5) . . . . ?
C10 C14 C15 C16 -0.3(8) . . . . ?
C14 C15 C16 C17 -0.7(8) . . . . ?
C10 C9 C17 C16 -3.4(6) . . . . ?
N3 C9 C17 C16 176.3(4) . . . . ?
C10 C9 C17 C18 176.2(5) . . . . ?
N3 C9 C17 C18 -4.1(6) . . . . ?
C15 C16 C17 C9 2.5(7) . . . . ?
C15 C16 C17 C18 -177.1(5) . . . . ?
C9 C17 C18 C19 -102.9(8) . . . . ?
C16 C17 C18 C19 76.7(9) . . . . ?
C9 C17 C18 C20 132.9(7) . . . . ?
C16 C17 C18 C20 -47.5(9) . . . . ?
